data_4080001
loop_
_publ_author_name
'Muraoka, Takako'
'Motohashi, Hideaki'
'Tomura, Hiroki'
'Ueno, Keiji'

_publ_section_title
;
 Photoinduced Formal Gallylene Transfer from Gallium-Bridged Dimetallic
 Complexes to 16-Electron Metal Fragments
;
_journal_issue 2
_journal_name_full Organometallics
_journal_page_first 643
_journal_paper_doi 10.1021/om301148y
_journal_volume 32
_journal_year 2013
_chemical_formula_moiety 'C36 H29 Fe1 Ga1 O5 P2 W1'
_chemical_formula_sum 'C39.5 H33 Fe Ga O5 P2 W'
_chemical_formula_weight 959.02
_chemical_name_systematic
;
 ?
;
_space_group_IT_number 14
_symmetry_cell_setting monoclinic
_symmetry_space_group_name_Hall '-P 2ybc'
_symmetry_space_group_name_H-M 'P 1 21/c 1'
_atom_sites_solution_hydrogens geom
_atom_sites_solution_primary direct
_atom_sites_solution_secondary difmap
_audit_creation_method SHELXL-97
_cell_angle_alpha 90.00
_cell_angle_beta 96.49
_cell_angle_gamma 90.00
_cell_formula_units_Z 4
_cell_length_a 10.4067(4)
_cell_length_b 20.6887(7)
_cell_length_c 17.0126(5)
_cell_measurement_reflns_used 31659
_cell_measurement_temperature 150(2)
_cell_measurement_theta_max 32.0307
_cell_measurement_theta_min 1.5556
_cell_volume 3639.4(2)
_computing_cell_refinement 'CrystalClear (Rigaku Corp., 2000)'
_computing_data_collection 'CrystalClear (Rigaku Corp., 2000)'
_computing_data_reduction 'CrystalClear (Rigaku Corp., 2000)'
_computing_molecular_graphics 'Ortep-3 for Windows (Farrugia, 1997)'
_computing_publication_material 'WinGX publication routines (Farrugia, 1999)'
_computing_structure_refinement 'SHELXL-97 (Sheldrick, 2008)'
_computing_structure_solution 'Shelxs-97 (Sheldrick, 2008)'
_diffrn_ambient_temperature 150(2)
_diffrn_detector_area_resol_mean 10
_diffrn_measured_fraction_theta_full 0.968
_diffrn_measured_fraction_theta_max 0.968
_diffrn_measurement_device_type 'Rigaku RAXIS-IV Imaging Plate'
_diffrn_measurement_method dtintegrate.ref
_diffrn_radiation_monochromator graphite
_diffrn_radiation_source 'rotating anode'
_diffrn_radiation_type MoK\a
_diffrn_radiation_wavelength 0.71073
_diffrn_reflns_av_R_equivalents 0.0193
_diffrn_reflns_av_sigmaI/netI 0.0222
_diffrn_reflns_limit_h_max 13
_diffrn_reflns_limit_h_min -13
_diffrn_reflns_limit_k_max 26
_diffrn_reflns_limit_k_min -26
_diffrn_reflns_limit_l_max 21
_diffrn_reflns_limit_l_min -21
_diffrn_reflns_number 33856
_diffrn_reflns_theta_full 27.49
_diffrn_reflns_theta_max 27.49
_diffrn_reflns_theta_min 1.56
_exptl_absorpt_coefficient_mu 4.413
_exptl_absorpt_correction_T_max 1
_exptl_absorpt_correction_T_min 0.6207
_exptl_absorpt_correction_type multi-scan
_exptl_crystal_colour orange
_exptl_crystal_density_diffrn 1.750
_exptl_crystal_density_method 'not measured'
_exptl_crystal_description block
_exptl_crystal_F_000 1884
_exptl_crystal_size_max 0.35
_exptl_crystal_size_mid 0.25
_exptl_crystal_size_min 0.15
_refine_diff_density_max 0.596
_refine_diff_density_min -1.706
_refine_diff_density_rms 0.117
_refine_ls_extinction_method none
_refine_ls_goodness_of_fit_ref 1.309
_refine_ls_hydrogen_treatment constr
_refine_ls_matrix_type full
_refine_ls_number_parameters 455
_refine_ls_number_reflns 8095
_refine_ls_number_restraints 0
_refine_ls_restrained_S_all 1.309
_refine_ls_R_factor_all 0.0310
_refine_ls_R_factor_gt 0.0307
_refine_ls_shift/su_max 0.003
_refine_ls_shift/su_mean 0.000
_refine_ls_structure_factor_coef Fsqd
_refine_ls_weighting_details 'calc w=1/[\s^2^(Fo^2^)+(0.0240P)^2^+5.9379P] where P=(Fo^2^+2Fc^2^)/3'
_refine_ls_weighting_scheme calc
_refine_ls_wR_factor_gt 0.0728
_refine_ls_wR_factor_ref 0.0730
_reflns_number_gt 8056
_reflns_number_total 8095
_reflns_threshold_expression >2\s(I)
_cod_data_source_file om301148y_si_002.cif
_cod_data_source_block 5
_cod_depositor_comments
;
The following automatic conversions were performed:

'_exptl_absorpt_correction_type' value 'Multi-scan' changed to
'multi-scan' according to
/home/saulius/struct/CIF-dictionaries/cif_core.dic dictionary named
'cif_core.dic' version 2.4.2 from 2011-04-26.

Automatic conversion script
Id: cif_fix_values 1891 2012-01-12 08:04:46Z andrius 
;
_cod_original_cell_volume 3639.3(2)
_cod_original_formula_sum 'C39.50 H33 Fe Ga O5 P2 W'
_cod_database_code 4080001

loop_
_symmetry_equiv_pos_as_xyz
'x, y, z'
'-x, y+1/2, -z+1/2'
'-x, -y, -z'
'x, -y-1/2, z-1/2'

loop_
_atom_site_label
_atom_site_type_symbol
_atom_site_fract_x
_atom_site_fract_y
_atom_site_fract_z
_atom_site_U_iso_or_equiv
_atom_site_adp_type
_atom_site_occupancy
_atom_site_symmetry_multiplicity
_atom_site_calc_flag
_atom_site_refinement_flags
C1 C 0.2759(4) 0.7656(2) 0.5339(2) 0.0294(8) Uani 1 1 d .
C2 C 0.0364(4) 0.68999(18) 0.5524(2) 0.0260(7) Uani 1 1 d .
C3 C 0.1544(3) 0.80566(17) 0.3809(2) 0.0253(7) Uani 1 1 d .
C4 C 0.0232(3) 0.82774(17) 0.5242(2) 0.0237(7) Uani 1 1 d .
C5 C 0.1560(4) 0.66647(18) 0.4234(2) 0.0297(8) Uani 1 1 d .
C6 C -0.4491(3) 0.76165(16) 0.4190(2) 0.0213(7) Uani 1 1 d .
H6A H -0.5375 0.7737 0.4006 0.026 Uiso 1 1 calc R
H6B H -0.4465 0.7471 0.4734 0.026 Uiso 1 1 calc R
C7 C -0.3604(3) 0.82058(16) 0.41510(19) 0.0204(6) Uani 1 1 d .
H7A H -0.2828 0.8155 0.4519 0.024 Uiso 1 1 calc R
H7B H -0.4045 0.8596 0.4288 0.024 Uiso 1 1 calc R
C8 C -0.1976(3) 0.89054(15) 0.3138(2) 0.0188(6) Uani 1 1 d .
C9 C -0.1534(4) 0.92505(17) 0.3814(2) 0.0271(8) Uani 1 1 d .
H9 H -0.1886 0.9173 0.4284 0.032 Uiso 1 1 calc R
C10 C -0.0565(4) 0.97136(19) 0.3791(3) 0.0351(9) Uani 1 1 d .
H10 H -0.0270 0.9940 0.4248 0.042 Uiso 1 1 calc R
C11 C -0.0038(4) 0.98388(18) 0.3101(3) 0.0336(9) Uani 1 1 d .
H11 H 0.0614 1.0145 0.3091 0.040 Uiso 1 1 calc R
C12 C -0.0489(4) 0.9505(2) 0.2423(3) 0.0358(9) Uani 1 1 d .
H12 H -0.0147 0.9591 0.1952 0.043 Uiso 1 1 calc R
C13 C -0.1450(4) 0.90408(18) 0.2440(2) 0.0303(8) Uani 1 1 d .
H13 H -0.1746 0.8818 0.1980 0.036 Uiso 1 1 calc R
C14 C -0.4620(3) 0.86688(15) 0.2622(2) 0.0194(6) Uani 1 1 d .
C15 C -0.5085(4) 0.92362(17) 0.2939(2) 0.0274(8) Uani 1 1 d .
H15 H -0.4644 0.9415 0.3394 0.033 Uiso 1 1 calc R
C16 C -0.6193(4) 0.95328(19) 0.2582(3) 0.0365(9) Uani 1 1 d .
H16 H -0.6503 0.9903 0.2806 0.044 Uiso 1 1 calc R
C17 C -0.6842(4) 0.9281(2) 0.1894(3) 0.0364(10) Uani 1 1 d .
H17 H -0.7581 0.9483 0.1652 0.044 Uiso 1 1 calc R
C18 C -0.6385(4) 0.8729(2) 0.1573(3) 0.0339(9) Uani 1 1 d .
H18 H -0.6814 0.8560 0.1109 0.041 Uiso 1 1 calc R
C19 C -0.5280(3) 0.84205(18) 0.1936(2) 0.0251(7) Uani 1 1 d .
H19 H -0.4986 0.8045 0.1716 0.030 Uiso 1 1 calc R
C20 C -0.3489(3) 0.63004(16) 0.4282(2) 0.0223(7) Uani 1 1 d .
C21 C -0.2348(4) 0.59605(17) 0.4249(2) 0.0300(8) Uani 1 1 d .
H21 H -0.1816 0.6061 0.3863 0.036 Uiso 1 1 calc R
C22 C -0.1992(5) 0.5467(2) 0.4794(3) 0.0421(11) Uani 1 1 d .
H22 H -0.1229 0.5239 0.4766 0.051 Uiso 1 1 calc R
C23 C -0.2768(5) 0.5319(2) 0.5372(3) 0.0454(12) Uani 1 1 d .
H23 H -0.2525 0.4995 0.5737 0.055 Uiso 1 1 calc R
C24 C -0.3909(5) 0.5653(2) 0.5408(3) 0.0459(12) Uani 1 1 d .
H24 H -0.4437 0.5551 0.5797 0.055 Uiso 1 1 calc R
C25 C -0.4272(4) 0.6141(2) 0.4869(2) 0.0339(9) Uani 1 1 d .
H25 H -0.5042 0.6364 0.4898 0.041 Uiso 1 1 calc R
C26 C -0.5482(3) 0.66202(16) 0.3066(2) 0.0189(6) Uani 1 1 d .
C27 C -0.6440(3) 0.70430(17) 0.2724(2) 0.0230(7) Uani 1 1 d .
H27 H -0.6350 0.7486 0.2809 0.028 Uiso 1 1 calc R
C28 C -0.7518(3) 0.68082(19) 0.2262(2) 0.0276(8) Uani 1 1 d .
H28 H -0.8146 0.7093 0.2038 0.033 Uiso 1 1 calc R
C29 C -0.7665(3) 0.6151(2) 0.2132(2) 0.0310(8) Uani 1 1 d .
H29 H -0.8390 0.5995 0.1820 0.037 Uiso 1 1 calc R
C30 C -0.6736(4) 0.5727(2) 0.2466(2) 0.0321(9) Uani 1 1 d .
H30 H -0.6837 0.5285 0.2378 0.039 Uiso 1 1 calc R
C31 C -0.5648(3) 0.59569(18) 0.2935(2) 0.0258(7) Uani 1 1 d .
H31 H -0.5029 0.5668 0.3161 0.031 Uiso 1 1 calc R
C32 C -0.1334(3) 0.66776(17) 0.2302(2) 0.0251(7) Uani 1 1 d .
H32 H -0.0660 0.6456 0.2590 0.030 Uiso 1 1 calc R
C33 C -0.2621(4) 0.64522(17) 0.2120(2) 0.0258(7) Uani 1 1 d .
H33 H -0.2938 0.6057 0.2274 0.031 Uiso 1 1 calc R
C34 C -0.3344(4) 0.69304(18) 0.1664(2) 0.0276(8) Uani 1 1 d .
H34 H -0.4211 0.6903 0.1463 0.033 Uiso 1 1 calc R
C35 C -0.2503(4) 0.74559(17) 0.1571(2) 0.0262(8) Uani 1 1 d .
H35 H -0.2727 0.7836 0.1298 0.031 Uiso 1 1 calc R
C36 C -0.1261(3) 0.73056(19) 0.1963(2) 0.0252(7) Uani 1 1 d .
H36 H -0.0533 0.7569 0.1993 0.030 Uiso 1 1 calc R
O1 O 0.3764(3) 0.77458(19) 0.56688(18) 0.0454(8) Uani 1 1 d .
O2 O 0.0017(4) 0.65289(16) 0.59498(19) 0.0466(8) Uani 1 1 d .
O3 O 0.1828(3) 0.83541(16) 0.3293(2) 0.0469(8) Uani 1 1 d .
O4 O -0.0227(3) 0.87002(14) 0.55395(17) 0.0354(6) Uani 1 1 d .
O5 O 0.1786(4) 0.61649(15) 0.3999(2) 0.0594(11) Uani 1 1 d .
C84 C 0.5387(6) 0.9563(2) 0.5422(3) 0.0466(12) Uani 1 1 d .
C81 C 0.3079(7) 0.9589(4) 0.4891(4) 0.0752(19) Uani 1 1 d .
C83 C 0.4238(14) 0.9334(5) 0.5349(6) 0.057(3) Uani 0.50 1 d P
C85 C 0.3461(10) 1.0219(6) 0.4501(6) 0.052(3) Uani 0.50 1 d P
C82 C 0.4268(8) 0.9832(4) 0.4979(5) 0.0311(16) Uiso 0.50 1 d P
P1 P -0.31847(8) 0.82570(4) 0.31232(5) 0.01521(15) Uani 1 1 d .
P2 P -0.39640(8) 0.69494(4) 0.35652(5) 0.01635(16) Uani 1 1 d .
Fe Fe -0.26374(4) 0.72995(2) 0.27792(3) 0.01441(9) Uani 1 1 d .
Ga Ga -0.10406(3) 0.739131(17) 0.37768(2) 0.01683(8) Uani 1 1 d .
W W 0.103096(12) 0.750677(6) 0.472228(7) 0.01642(5) Uani 1 1 d .

loop_
_atom_site_aniso_label
_atom_site_aniso_U_11
_atom_site_aniso_U_22
_atom_site_aniso_U_33
_atom_site_aniso_U_23
_atom_site_aniso_U_13
_atom_site_aniso_U_12
C1 0.0209(18) 0.047(2) 0.0206(19) -0.0016(15) 0.0015(14) -0.0021(16)
C2 0.0256(18) 0.0312(19) 0.0214(17) -0.0015(14) 0.0044(14) 0.0015(14)
C3 0.0237(17) 0.0226(17) 0.0298(19) 0.0025(14) 0.0040(14) 0.0016(13)
C4 0.0238(17) 0.0249(17) 0.0210(17) -0.0001(13) -0.0035(13) -0.0018(14)
C5 0.036(2) 0.0277(19) 0.0266(19) 0.0095(14) 0.0089(16) 0.0099(16)
C6 0.0203(16) 0.0216(16) 0.0225(17) -0.0019(12) 0.0045(13) 0.0014(13)
C7 0.0248(17) 0.0198(15) 0.0166(16) -0.0048(12) 0.0023(12) 0.0010(13)
C8 0.0155(14) 0.0130(14) 0.0276(18) -0.0019(12) 0.0002(12) 0.0014(11)
C9 0.033(2) 0.0201(16) 0.0260(19) -0.0015(13) -0.0053(15) -0.0038(14)
C10 0.035(2) 0.030(2) 0.036(2) -0.0018(16) -0.0132(17) -0.0100(17)
C11 0.0216(18) 0.0230(18) 0.055(3) 0.0019(17) 0.0000(17) -0.0062(14)
C12 0.031(2) 0.034(2) 0.045(2) -0.0049(17) 0.0151(18) -0.0079(17)
C13 0.031(2) 0.0285(19) 0.033(2) -0.0101(15) 0.0105(16) -0.0082(15)
C14 0.0154(15) 0.0154(14) 0.0277(18) 0.0043(12) 0.0038(12) 0.0018(12)
C15 0.0230(18) 0.0182(16) 0.041(2) -0.0002(14) 0.0019(15) 0.0029(13)
C16 0.028(2) 0.0208(18) 0.062(3) 0.0074(17) 0.0112(19) 0.0096(15)
C17 0.0196(18) 0.034(2) 0.055(3) 0.0172(18) -0.0001(17) 0.0067(15)
C18 0.0245(19) 0.040(2) 0.035(2) 0.0080(17) -0.0057(16) 0.0007(16)
C19 0.0175(16) 0.0259(17) 0.0313(19) 0.0010(14) -0.0005(14) 0.0024(13)
C20 0.0229(17) 0.0172(15) 0.0258(18) 0.0000(12) -0.0022(13) -0.0001(13)
C21 0.0251(18) 0.0215(17) 0.041(2) -0.0003(15) -0.0061(16) 0.0021(14)
C22 0.042(2) 0.025(2) 0.055(3) 0.0040(18) -0.013(2) 0.0092(18)
C23 0.069(3) 0.027(2) 0.037(3) 0.0095(17) -0.011(2) 0.006(2)
C24 0.071(3) 0.032(2) 0.036(2) 0.0106(18) 0.008(2) -0.001(2)
C25 0.038(2) 0.030(2) 0.035(2) 0.0074(16) 0.0073(17) 0.0045(17)
C26 0.0124(14) 0.0197(15) 0.0242(17) -0.0001(12) 0.0009(12) -0.0024(12)
C27 0.0152(15) 0.0227(17) 0.0315(19) 0.0036(13) 0.0037(13) -0.0021(13)
C28 0.0162(16) 0.040(2) 0.0263(19) 0.0056(15) 0.0003(13) 0.0006(14)
C29 0.0169(16) 0.047(2) 0.028(2) -0.0074(16) -0.0020(14) -0.0083(16)
C30 0.0268(19) 0.030(2) 0.039(2) -0.0120(16) 0.0023(16) -0.0079(15)
C31 0.0180(16) 0.0239(17) 0.035(2) -0.0046(14) 0.0024(14) -0.0009(13)
C32 0.0219(17) 0.0283(18) 0.0253(18) -0.0093(14) 0.0033(13) 0.0112(14)
C33 0.0280(18) 0.0203(16) 0.0294(19) -0.0133(14) 0.0050(14) 0.0012(14)
C34 0.0245(18) 0.0332(19) 0.0231(18) -0.0132(14) -0.0068(14) 0.0037(15)
C35 0.032(2) 0.0291(19) 0.0176(18) -0.0046(13) 0.0040(15) 0.0053(14)
C36 0.0198(17) 0.0340(19) 0.0222(18) -0.0058(14) 0.0048(13) 0.0022(14)
O1 0.0150(13) 0.093(3) 0.0267(16) -0.0034(16) -0.0063(11) -0.0072(15)
O2 0.063(2) 0.0421(18) 0.0379(17) 0.0098(14) 0.0212(16) -0.0049(16)
O3 0.057(2) 0.0409(17) 0.0465(19) 0.0178(14) 0.0221(16) 0.0035(15)
O4 0.0429(17) 0.0315(15) 0.0316(15) -0.0059(12) 0.0030(13) 0.0078(13)
O5 0.095(3) 0.0292(17) 0.062(2) 0.0092(15) 0.043(2) 0.0232(18)
C84 0.077(4) 0.032(2) 0.030(2) -0.0015(17) 0.007(2) 0.019(2)
C81 0.080(5) 0.079(5) 0.068(4) -0.024(3) 0.015(4) 0.010(4)
C83 0.101(10) 0.032(5) 0.043(6) -0.006(4) 0.033(6) -0.007(5)
C85 0.048(6) 0.066(7) 0.040(5) -0.018(5) 0.002(4) 0.015(5)
P1 0.0133(4) 0.0135(4) 0.0185(4) -0.0025(3) 0.0003(3) 0.0013(3)
P2 0.0128(4) 0.0140(4) 0.0219(4) -0.0015(3) 0.0004(3) 0.0006(3)
Fe 0.0108(2) 0.0146(2) 0.0174(2) -0.00419(16) -0.00015(16) 0.00149(16)
Ga 0.01153(16) 0.01895(17) 0.01898(19) -0.00235(13) -0.00270(13) 0.00044(12)
W 0.01156(7) 0.02129(8) 0.01564(8) 0.00059(4) -0.00180(5) 0.00017(4)

loop_
_atom_type_symbol
_atom_type_description
_atom_type_scat_dispersion_real
_atom_type_scat_dispersion_imag
_atom_type_scat_source
C C 0.0033 0.0016 'International Tables Vol C Tables 4.2.6.8 and 6.1.1.4'
H H 0.0000 0.0000 'International Tables Vol C Tables 4.2.6.8 and 6.1.1.4'
O O 0.0106 0.0060 'International Tables Vol C Tables 4.2.6.8 and 6.1.1.4'
P P 0.1023 0.0942 'International Tables Vol C Tables 4.2.6.8 and 6.1.1.4'
Fe Fe 0.3463 0.8444 'International Tables Vol C Tables 4.2.6.8 and 6.1.1.4'
Ga Ga 0.2307 1.6083 'International Tables Vol C Tables 4.2.6.8 and 6.1.1.4'
W W -0.8490 6.8722 'International Tables Vol C Tables 4.2.6.8 and 6.1.1.4'

loop_
_geom_angle_atom_site_label_1
_geom_angle_atom_site_label_2
_geom_angle_atom_site_label_3
_geom_angle
_geom_angle_site_symmetry_1
_geom_angle_site_symmetry_3
O1 C1 W 177.8(4) . .
O2 C2 W 175.9(3) . .
O3 C3 W 178.9(3) . .
O4 C4 W 178.7(3) . .
O5 C5 W 174.1(4) . .
C7 C6 P2 110.3(2) . .
C6 C7 P1 107.1(2) . .
C9 C8 C13 118.6(3) . .
C9 C8 P1 123.3(3) . .
C13 C8 P1 118.1(3) . .
C8 C9 C10 120.2(4) . .
C11 C10 C9 120.8(4) . .
C10 C11 C12 119.3(4) . .
C11 C12 C13 120.3(4) . .
C12 C13 C8 120.8(4) . .
C19 C14 C15 118.4(3) . .
C19 C14 P1 121.2(3) . .
C15 C14 P1 120.4(3) . .
C16 C15 C14 120.6(4) . .
C15 C16 C17 120.4(4) . .
C18 C17 C16 119.4(4) . .
C17 C18 C19 120.5(4) . .
C14 C19 C18 120.6(4) . .
C21 C20 C25 118.7(3) . .
C21 C20 P2 120.7(3) . .
C25 C20 P2 120.6(3) . .
C20 C21 C22 120.4(4) . .
C23 C22 C21 120.2(4) . .
C22 C23 C24 119.9(4) . .
C23 C24 C25 120.3(4) . .
C24 C25 C20 120.4(4) . .
C31 C26 C27 118.5(3) . .
C31 C26 P2 121.4(3) . .
C27 C26 P2 119.6(3) . .
C28 C27 C26 120.6(3) . .
C27 C28 C29 120.3(3) . .
C30 C29 C28 120.0(3) . .
C29 C30 C31 120.4(4) . .
C30 C31 C26 120.3(3) . .
C33 C32 C36 107.7(3) . .
C33 C32 Fe 69.54(19) . .
C36 C32 Fe 70.40(19) . .
C32 C33 C34 108.6(3) . .
C32 C33 Fe 70.78(19) . .
C34 C33 Fe 70.82(19) . .
C35 C34 C33 107.5(3) . .
C35 C34 Fe 70.4(2) . .
C33 C34 Fe 69.49(19) . .
C34 C35 C36 108.7(3) . .
C34 C35 Fe 70.2(2) . .
C36 C35 Fe 70.4(2) . .
C35 C36 C32 107.6(3) . .
C35 C36 Fe 70.1(2) . .
C32 C36 Fe 69.9(2) . .
C85 C84 C83 178.8(9) 3_676 .
C85 C84 C82 128.3(7) 3_676 .
C83 C84 C82 52.8(6) . .
C85 C84 C82 58.5(6) 3_676 3_676
C83 C84 C82 122.6(7) . 3_676
C82 C84 C82 69.8(6) . 3_676
C82 C81 C83 51.2(6) . .
C82 C81 C85 56.2(6) . .
C83 C81 C85 107.4(8) . .
C82 C83 C84 69.8(7) . .
C82 C83 C81 58.8(7) . .
C84 C83 C81 128.6(9) . .
C84 C85 C82 68.7(7) 3_676 .
C84 C85 C81 122.8(9) 3_676 .
C82 C85 C81 54.2(6) . .
C83 C82 C81 70.0(9) . .
C83 C82 C85 139.6(11) . .
C81 C82 C85 69.6(7) . .
C83 C82 C84 57.4(8) . .
C81 C82 C84 127.3(8) . .
C85 C82 C84 163.0(9) . .
C83 C82 C84 167.5(10) . 3_676
C81 C82 C84 122.5(7) . 3_676
C85 C82 C84 52.8(6) . 3_676
C84 C82 C84 110.2(6) . 3_676
C83 C82 C82 114.2(11) . 3_676
C81 C82 C82 175.5(10) . 3_676
C85 C82 C82 106.2(9) . 3_676
C84 C82 C82 56.8(5) . 3_676
C84 C82 C82 53.4(5) 3_676 3_676
C8 P1 C14 100.76(14) . .
C8 P1 C7 105.25(15) . .
C14 P1 C7 101.41(16) . .
C8 P1 Fe 118.17(11) . .
C14 P1 Fe 121.56(11) . .
C7 P1 Fe 107.51(11) . .
C26 P2 C20 100.85(15) . .
C26 P2 C6 104.18(16) . .
C20 P2 C6 103.69(16) . .
C26 P2 Fe 114.56(11) . .
C20 P2 Fe 120.85(12) . .
C6 P2 Fe 110.87(11) . .
C33 Fe C32 39.68(14) . .
C33 Fe C34 39.69(14) . .
C32 Fe C34 66.59(14) . .
C33 Fe C35 66.26(15) . .
C32 Fe C35 66.32(15) . .
C34 Fe C35 39.38(15) . .
C33 Fe C36 66.56(15) . .
C32 Fe C36 39.69(15) . .
C34 Fe C36 66.46(15) . .
C35 Fe C36 39.47(15) . .
C33 Fe P2 95.50(11) . .
C32 Fe P2 121.46(11) . .
C34 Fe P2 104.80(12) . .
C35 Fe P2 141.04(12) . .
C36 Fe P2 160.68(11) . .
C33 Fe P1 159.47(11) . .
C32 Fe P1 150.33(11) . .
C34 Fe P1 120.15(11) . .
C35 Fe P1 99.94(10) . .
C36 Fe P1 113.15(11) . .
P2 Fe P1 86.16(3) . .
C33 Fe Ga 115.34(11) . .
C32 Fe Ga 83.63(10) . .
C34 Fe Ga 150.17(10) . .
C35 Fe Ga 126.96(12) . .
C36 Fe Ga 89.86(10) . .
P2 Fe Ga 91.76(3) . .
P1 Fe Ga 85.00(3) . .
Fe Ga W 170.10(2) . .
C1 W C5 94.40(17) . .
C1 W C2 95.63(16) . .
C5 W C2 82.74(14) . .
C1 W C4 92.23(15) . .
C5 W C4 170.81(15) . .
C2 W C4 90.29(14) . .
C1 W C3 90.93(16) . .
C5 W C3 93.46(14) . .
C2 W C3 172.65(15) . .
C4 W C3 92.78(14) . .
C1 W Ga 172.06(11) . .
C5 W Ga 84.90(12) . .
C2 W Ga 92.14(11) . .
C4 W Ga 89.41(10) . .
C3 W Ga 81.23(10) . .

loop_
_geom_bond_atom_site_label_1
_geom_bond_atom_site_label_2
_geom_bond_distance
_geom_bond_site_symmetry_2
C1 O1 1.145(5) .
C1 W 2.001(4) .
C2 O2 1.141(5) .
C2 W 2.033(4) .
C3 O3 1.138(5) .
C3 W 2.045(4) .
C4 O4 1.142(5) .
C4 W 2.045(4) .
C5 O5 1.143(5) .
C5 W 2.033(4) .
C6 C7 1.535(5) .
C6 P2 1.862(3) .
C7 P1 1.852(3) .
C8 C9 1.388(5) .
C8 C13 1.390(5) .
C8 P1 1.837(3) .
C9 C10 1.395(5) .
C10 C11 1.375(6) .
C11 C12 1.381(6) .
C12 C13 1.389(5) .
C14 C19 1.384(5) .
C14 C15 1.401(5) .
C14 P1 1.843(3) .
C15 C16 1.384(5) .
C16 C17 1.385(6) .
C17 C18 1.374(6) .
C18 C19 1.396(5) .
C20 C21 1.386(5) .
C20 C25 1.398(5) .
C20 P2 1.843(3) .
C21 C22 1.401(5) .
C22 C23 1.374(7) .
C23 C24 1.382(7) .
C24 C25 1.388(6) .
C26 C31 1.398(5) .
C26 C27 1.402(5) .
C26 P2 1.838(3) .
C27 C28 1.383(5) .
C28 C29 1.384(6) .
C29 C30 1.378(6) .
C30 C31 1.393(5) .
C32 C33 1.419(5) .
C32 C36 1.427(5) .
C32 Fe 2.098(3) .
C33 C34 1.419(5) .
C33 Fe 2.082(3) .
C34 C35 1.415(6) .
C34 Fe 2.099(3) .
C35 C36 1.420(5) .
C35 Fe 2.102(4) .
C36 Fe 2.105(4) .
C84 C85 1.273(12) 3_676
C84 C83 1.280(14) .
C84 C82 1.426(9) .
C84 C82 1.488(9) 3_676
C81 C82 1.329(11) .
C81 C83 1.459(15) .
C81 C85 1.536(14) .
C83 C82 1.210(13) .
C85 C84 1.273(12) 3_676
C85 C82 1.362(13) .
C82 C84 1.488(9) 3_676
C82 C82 1.668(16) 3_676
P1 Fe 2.1601(9) .
P2 Fe 2.1532(9) .
Fe Ga 2.2449(6) .
Ga W 2.5510(4) .
